data_4067548
loop_
_publ_author_name
'Cushion, Michael G.'
'Meyer, Jens'
'Heath, Alex'
'Schwarz, Andrew D.'
'Fern\'andez, Ignacio'
'Breher, Frank'
'Mountford, Philip'

_publ_section_title
;
 Syntheses and Structural Diversity of Group 2 and Group 12
 Tris(pyrazolyl)methaneand Zwitterionic Tris(pyrazolyl)methanideCompounds
;
_journal_issue 5
_journal_name_full Organometallics
_journal_page_first 1174
_journal_paper_doi 10.1021/om901013b
_journal_volume 29
_journal_year 2010
_chemical_formula_moiety 'C32 H42 Ca1 N12, 2 (C6 H6)'
_chemical_formula_sum 'C44 H54 Ca N12'
_chemical_formula_weight 791.07
_chemical_name_systematic
;
Ca{C(Me2pz)3}2
;
_space_group_IT_number 14
_symmetry_cell_setting monoclinic
_symmetry_space_group_name_Hall '-P 2ybc'
_symmetry_space_group_name_H-M 'P 1 21/c 1'
_atom_sites_solution_hydrogens geom
_atom_sites_solution_primary direct
_audit_creation_method CRYSTALS_ver_12.86
_cell_angle_alpha 90
_cell_angle_beta 93.2483(11)
_cell_angle_gamma 90
_cell_formula_units_Z 2
_cell_length_a 8.4830(2)
_cell_length_b 10.2774(3)
_cell_length_c 24.3896(9)
_cell_measurement_reflns_used 2439
_cell_measurement_temperature 150
_cell_measurement_theta_max 27
_cell_measurement_theta_min 5
_cell_volume 2122.95(11)
_computing_cell_refinement 'DENZO/SCALEPACK (Otwinowski & Minor, 1997)'
_computing_data_collection 'COLLECT (Nonius, 1997-2001).'
_computing_data_reduction 'DENZO/SCALEPACK (Otwinowski & Minor, 1997)'
_computing_molecular_graphics 'CAMERON (Watkin et al., 1996)'
_computing_publication_material 'CRYSTALS (Betteridge et al., 2003)'
_computing_structure_refinement 'CRYSTALS (Betteridge et al., 2003)'
_computing_structure_solution 'SIR92 (Altomare et al., 1994)'
_diffrn_ambient_temperature 150
_diffrn_measured_fraction_theta_full 0.916
_diffrn_measured_fraction_theta_max 0.897
_diffrn_measurement_device_type 'Nonius KappaCCD'
_diffrn_measurement_method \w
_diffrn_radiation_monochromator graphite
_diffrn_radiation_type 'Mo K\a'
_diffrn_radiation_wavelength 0.71073
_diffrn_reflns_av_R_equivalents 0.042
_diffrn_reflns_limit_h_max 10
_diffrn_reflns_limit_h_min -10
_diffrn_reflns_limit_k_max 13
_diffrn_reflns_limit_k_min -12
_diffrn_reflns_limit_l_max 31
_diffrn_reflns_limit_l_min -31
_diffrn_reflns_number 6654
_diffrn_reflns_theta_full 25.216
_diffrn_reflns_theta_max 27.408
_diffrn_reflns_theta_min 5.110
_diffrn_standards_number 0
_exptl_absorpt_coefficient_mu 0.195
_exptl_absorpt_correction_T_max 0.94
_exptl_absorpt_correction_T_min 0.93
_exptl_absorpt_correction_type multi-scan
_exptl_absorpt_process_details 'DENZO/SCALEPACK (Otwinowski & Minor, 1997)'
_exptl_crystal_colour white
_exptl_crystal_density_diffrn 1.237
_exptl_crystal_description plate
_exptl_crystal_F_000 844
_exptl_crystal_size_max 0.50
_exptl_crystal_size_mid 0.40
_exptl_crystal_size_min 0.30
_refine_diff_density_max 0.26
_refine_diff_density_min -0.35
_refine_ls_extinction_method None
_refine_ls_goodness_of_fit_ref 1.0588
_refine_ls_hydrogen_treatment constr
_refine_ls_matrix_type full
_refine_ls_number_parameters 259
_refine_ls_number_reflns 3233
_refine_ls_number_restraints 0
_refine_ls_R_factor_all 0.0796
_refine_ls_R_factor_gt 0.0583
_refine_ls_shift/su_max 0.000277
_refine_ls_structure_factor_coef F
_refine_ls_weighting_details
;
 Method, part 1, Chebychev polynomial, (Watkin, 1994, Prince, 1982) 
 [weight] = 1.0/[A~0~*T~0~(x)+A~1~*T~1~(x) ... +A~n-1~]*T~n-1~(x)] 
 where A~i~ are the Chebychev coefficients listed below and x= Fcalc/Fmax 
 Method = Robust Weighting (Prince, 1982) 
 W = [weight] * [1-(deltaF/6*sigmaF)^2^]^2^ 
 A~i~ are: 
 2.01 0.301 1.48 
;
_refine_ls_weighting_scheme calc
_refine_ls_wR_factor_all 0.0721
_refine_ls_wR_factor_gt 0.0632
_refine_ls_wR_factor_ref 0.0632
_reflns_limit_h_max 10
_reflns_limit_h_min -10
_reflns_limit_k_max 13
_reflns_limit_k_min 0
_reflns_limit_l_max 31
_reflns_limit_l_min 0
_reflns_number_gt 3233
_reflns_number_total 4332
_reflns_threshold_expression I>3.0\s(I)
_oxford_diffrn_Wilson_B_factor 2.59
_oxford_diffrn_Wilson_scale 1.17
_cod_data_source_file om901013b_si_001.cif
_cod_data_source_block compound_19
_cod_depositor_comments
;
The following automatic conversions were performed:

'_symmetry_cell_setting' value 'Monoclinic' changed to 'monoclinic'
according to /home/saulius/struct/CIF-dictionaries/cif_core.dic
dictionary named 'cif_core.dic' version 2.4.1 from 2010-06-29.

Automatic conversion script
Id: cif_fix_values 1715 2011-07-08 13:25:40Z adriana 
;
_cod_original_sg_symbol_H-M 'P 1 21/c 1 '
_cod_original_formula_sum 'C44 H54 Ca1 N12'
_cod_database_code 4067548

loop_
_symmetry_equiv_pos_as_xyz
x,y,z
-x,-y,-z
-x,y+1/2,-z+1/2
x,-y+1/2,z+1/2

loop_
_atom_site_label
_atom_site_type_symbol
_atom_site_fract_x
_atom_site_fract_y
_atom_site_fract_z
_atom_site_U_iso_or_equiv
_atom_site_occupancy
_atom_site_adp_type
_atom_site_refinement_flags_posn
Ca1 Ca 0.0000 0.5000 0.5000 0.0289 1.0000 Uani S
N1 N -0.14717(19) 0.52386(17) 0.41183(7) 0.0327 1.0000 Uani .
N2 N -0.06333(19) 0.53033(16) 0.36492(7) 0.0306 1.0000 Uani .
N3 N 0.1643(2) 0.65494(16) 0.45179(7) 0.0315 1.0000 Uani .
N4 N 0.17290(18) 0.63911(15) 0.39574(7) 0.0285 1.0000 Uani .
N5 N 0.1509(2) 0.36437(16) 0.43925(7) 0.0325 1.0000 Uani .
N6 N 0.17065(19) 0.40881(16) 0.38657(7) 0.0288 1.0000 Uani .
C1 C -0.3001(2) 0.52663(19) 0.39405(10) 0.0365 1.0000 Uani .
C2 C -0.3133(3) 0.5345(2) 0.33708(10) 0.0416 1.0000 Uani .
C3 C -0.1630(3) 0.5366(2) 0.31971(9) 0.0367 1.0000 Uani .
C4 C -0.4260(3) 0.5217(2) 0.43453(11) 0.0468 1.0000 Uani .
C5 C -0.1033(3) 0.5450(3) 0.26324(10) 0.0517 1.0000 Uani .
C6 C 0.2445(2) 0.7632(2) 0.46499(9) 0.0350 1.0000 Uani .
C7 C 0.3052(2) 0.8186(2) 0.41796(9) 0.0362 1.0000 Uani .
C8 C 0.2576(2) 0.73803(19) 0.37482(9) 0.0319 1.0000 Uani .
C9 C 0.2625(3) 0.8078(2) 0.52335(10) 0.0487 1.0000 Uani .
C10 C 0.2842(3) 0.7474(2) 0.31524(10) 0.0449 1.0000 Uani .
C11 C 0.2295(3) 0.2525(2) 0.44329(10) 0.0375 1.0000 Uani .
C12 C 0.3016(3) 0.2246(2) 0.39438(10) 0.0389 1.0000 Uani .
C13 C 0.2611(2) 0.3247(2) 0.35904(9) 0.0342 1.0000 Uani .
C14 C 0.2324(4) 0.1749(2) 0.49517(12) 0.0550 1.0000 Uani .
C15 C 0.2997(3) 0.3467(3) 0.30087(10) 0.0462 1.0000 Uani .
C16 C 0.1073(2) 0.53038(19) 0.36473(8) 0.0303 1.0000 Uani .
C101 C 0.1198(3) 0.8645(3) 0.65064(11) 0.0490 1.0000 Uani .
C102 C 0.0506(3) 0.9814(3) 0.63501(12) 0.0500 1.0000 Uani .
C103 C 0.1375(3) 1.0941(3) 0.63705(10) 0.0487 1.0000 Uani .
C104 C 0.2944(3) 1.0919(3) 0.65514(12) 0.0525 1.0000 Uani .
C105 C 0.3638(3) 0.9759(2) 0.67139(11) 0.0486 1.0000 Uani .
C106 C 0.2779(3) 0.8619(2) 0.66913(10) 0.0474 1.0000 Uani .
H21 H -0.4134 0.5379 0.3135 0.0495 1.0000 Uiso R
H41 H -0.4939 0.6010 0.4302 0.0567 1.0000 Uiso R
H42 H -0.4922 0.4422 0.4278 0.0567 1.0000 Uiso R
H43 H -0.3767 0.5188 0.4727 0.0567 1.0000 Uiso R
H51 H -0.1943 0.5484 0.2354 0.0646 1.0000 Uiso R
H52 H -0.0380 0.6254 0.2604 0.0646 1.0000 Uiso R
H53 H -0.0371 0.4668 0.2564 0.0646 1.0000 Uiso R
H71 H 0.3693 0.9000 0.4161 0.0449 1.0000 Uiso R
H91 H 0.3738 0.8328 0.5343 0.0587 1.0000 Uiso R
H92 H 0.1925 0.8849 0.5279 0.0587 1.0000 Uiso R
H93 H 0.2294 0.7357 0.5477 0.0587 1.0000 Uiso R
H101 H 0.3493 0.8263 0.3084 0.0550 1.0000 Uiso R
H102 H 0.1803 0.7544 0.2939 0.0550 1.0000 Uiso R
H103 H 0.3411 0.6680 0.3033 0.0550 1.0000 Uiso R
H121 H 0.3685 0.1473 0.3866 0.0475 1.0000 Uiso R
H141 H 0.1743 0.0911 0.4888 0.0656 1.0000 Uiso R
H142 H 0.1807 0.2259 0.5241 0.0656 1.0000 Uiso R
H143 H 0.3442 0.1558 0.5077 0.0656 1.0000 Uiso R
H151 H 0.3675 0.2738 0.2886 0.0579 1.0000 Uiso R
H152 H 0.3576 0.4309 0.2979 0.0579 1.0000 Uiso R
H153 H 0.1998 0.3498 0.2771 0.0579 1.0000 Uiso R
H1011 H 0.0566 0.7823 0.6489 0.0607 1.0000 Uiso R
H1021 H -0.0630 0.9839 0.6217 0.0609 1.0000 Uiso R
H1031 H 0.0865 1.1784 0.6258 0.0581 1.0000 Uiso R
H1041 H 0.3584 1.1737 0.6561 0.0632 1.0000 Uiso R
H1051 H 0.4772 0.9743 0.6849 0.0565 1.0000 Uiso R
H1061 H 0.3296 0.7784 0.6811 0.0573 1.0000 Uiso R

loop_
_atom_site_aniso_label
_atom_site_aniso_U_11
_atom_site_aniso_U_22
_atom_site_aniso_U_33
_atom_site_aniso_U_23
_atom_site_aniso_U_13
_atom_site_aniso_U_12
Ca1 0.0290(3) 0.0280(3) 0.0305(3) 0.0042(2) 0.0085(2) 0.0014(2)
N1 0.0265(8) 0.0346(9) 0.0374(9) 0.0046(7) 0.0063(7) -0.0010(6)
N2 0.0272(8) 0.0315(8) 0.0331(8) 0.0037(7) 0.0010(6) -0.0019(6)
N3 0.0319(9) 0.0289(8) 0.0343(9) 0.0023(7) 0.0070(7) -0.0010(7)
N4 0.0277(8) 0.0268(8) 0.0316(8) 0.0042(6) 0.0062(6) -0.0025(6)
N5 0.0337(9) 0.0285(8) 0.0359(9) 0.0037(7) 0.0070(7) 0.0017(7)
N6 0.0272(8) 0.0273(8) 0.0323(8) 0.0010(7) 0.0056(6) -0.0014(6)
C1 0.0266(9) 0.0310(10) 0.0521(13) 0.0035(9) 0.0037(9) -0.0003(7)
C2 0.0307(10) 0.0438(12) 0.0495(13) 0.0029(10) -0.0050(9) -0.0016(9)
C3 0.0352(11) 0.0368(11) 0.0373(11) 0.0024(9) -0.0062(9) -0.0027(8)
C4 0.0285(11) 0.0524(14) 0.0599(15) 0.0057(11) 0.0074(10) 0.0007(9)
C5 0.0516(14) 0.0687(17) 0.0341(11) 0.0052(11) -0.0033(11) -0.0032(12)
C6 0.0365(11) 0.0250(9) 0.0438(12) 0.0004(8) 0.0043(9) 0.0003(8)
C7 0.0335(10) 0.0264(9) 0.0485(12) 0.0063(9) 0.0006(9) -0.0033(8)
C8 0.0253(9) 0.0297(10) 0.0412(11) 0.0101(8) 0.0054(8) -0.0016(7)
C9 0.0628(15) 0.0360(11) 0.0476(13) -0.0047(10) 0.0051(11) -0.0049(11)
C10 0.0468(13) 0.0451(13) 0.0432(12) 0.0129(10) 0.0074(10) -0.0091(10)
C11 0.0374(11) 0.0285(10) 0.0470(12) 0.0023(9) 0.0053(9) 0.0022(8)
C12 0.0355(11) 0.0308(10) 0.0511(13) -0.0055(10) 0.0091(9) 0.0040(8)
C13 0.0297(10) 0.0325(10) 0.0411(11) -0.0074(9) 0.0085(8) -0.0048(8)
C14 0.0710(17) 0.0371(12) 0.0581(16) 0.0142(11) 0.0149(13) 0.0127(12)
C15 0.0464(13) 0.0511(14) 0.0424(13) -0.0102(10) 0.0145(10) -0.0034(10)
C16 0.0253(9) 0.0308(10) 0.0351(10) 0.0027(8) 0.0040(8) -0.0023(7)
C101 0.0509(14) 0.0464(13) 0.0509(14) -0.0066(11) 0.0133(11) -0.0079(11)
C102 0.0412(12) 0.0597(16) 0.0495(13) -0.0036(12) 0.0066(10) 0.0018(11)
C103 0.0543(15) 0.0460(13) 0.0463(13) 0.0035(11) 0.0079(11) 0.0110(11)
C104 0.0519(14) 0.0426(13) 0.0636(16) -0.0075(12) 0.0094(12) -0.0081(11)
C105 0.0390(12) 0.0540(15) 0.0527(14) -0.0121(12) 0.0016(10) 0.0027(10)
C106 0.0538(14) 0.0436(13) 0.0454(13) -0.0018(10) 0.0061(11) 0.0110(11)

loop_
_atom_type_symbol
_atom_type_scat_dispersion_real
_atom_type_scat_dispersion_imag
_atom_type_scat_Cromer_Mann_a1
_atom_type_scat_Cromer_Mann_b1
_atom_type_scat_Cromer_Mann_a2
_atom_type_scat_Cromer_Mann_b2
_atom_type_scat_Cromer_Mann_a3
_atom_type_scat_Cromer_Mann_b3
_atom_type_scat_Cromer_Mann_a4
_atom_type_scat_Cromer_Mann_b4
_atom_type_scat_Cromer_Mann_c
_atom_type_scat_source
C 0.0033 0.0016 2.3100 20.8439 1.0200 10.2075 1.5886 0.5687 0.8650 51.6512 0.2156 'International Tables Vol C 4.2.6.8 and 6.1.1.4'
H 0.0000 0.0000 0.4930 10.5109 0.3229 26.1257 0.1402 3.1424 0.0408 57.7998 0.0030 'International Tables Vol C 4.2.6.8 and 6.1.1.4'
O 0.0106 0.0060 3.0485 13.2771 2.2868 5.7011 1.5463 0.3239 0.8670 32.9089 0.2508 'International Tables Vol C 4.2.6.8 and 6.1.1.4'
N 0.0061 0.0033 12.2126 0.0057 3.1322 9.8933 2.0125 28.9975 1.1663 0.5826 -11.5290 'International Tables Vol C 4.2.6.8 and 6.1.1.4'
Ca 0.2262 0.3064 8.6266 10.4421 7.3873 0.6599 1.5899 85.7484 1.0211 178.4370 1.3751 'International Tables Vol C 4.2.6.8 and 6.1.1.4'
Si 0.0817 0.0704 6.2915 2.4386 3.0353 32.3337 1.9891 0.6785 1.5410 81.6937 1.1407 'International Tables Vol C 4.2.6.8 and 6.1.1.4'

loop_
_geom_angle_atom_site_label_1
_geom_angle_site_symmetry_1
_geom_angle_atom_site_label_2
_geom_angle_atom_site_label_3
_geom_angle_site_symmetry_3
_geom_angle
_geom_angle_publ_flag
N3 2_566 Ca1 N5 2_566 75.48(6) yes
N3 2_566 Ca1 N1 2_566 77.81(6) yes
N5 2_566 Ca1 N1 2_566 77.43(6) yes
N3 2_566 Ca1 N1 . 102.19(6) yes
N5 2_566 Ca1 N1 . 102.57(6) yes
N1 2_566 Ca1 N1 . 179.995 yes
N3 2_566 Ca1 N3 . 179.995 yes
N5 2_566 Ca1 N3 . 104.52(6) yes
N1 2_566 Ca1 N3 . 102.19(6) yes
N1 . Ca1 N3 . 77.81(6) yes
N3 2_566 Ca1 N5 . 104.52(6) yes
N5 2_566 Ca1 N5 . 179.995 yes
N1 2_566 Ca1 N5 . 102.57(6) yes
N1 . Ca1 N5 . 77.43(6) yes
N3 . Ca1 N5 . 75.48(6) yes
Ca1 . N1 N2 . 118.24(12) yes
Ca1 . N1 C1 . 136.33(15) yes
N2 . N1 C1 . 105.32(17) yes
N1 . N2 C3 . 110.48(17) yes
N1 . N2 C16 . 124.33(16) yes
C3 . N2 C16 . 125.19(18) yes
Ca1 . N3 N4 . 117.36(11) yes
Ca1 . N3 C6 . 136.04(14) yes
N4 . N3 C6 . 106.38(16) yes
N3 . N4 C8 . 109.96(16) yes
N3 . N4 C16 . 124.68(15) yes
C8 . N4 C16 . 125.31(17) yes
Ca1 . N5 N6 . 118.00(11) yes
Ca1 . N5 C11 . 136.44(15) yes
N6 . N5 C11 . 105.52(16) yes
N5 . N6 C13 . 110.53(17) yes
N5 . N6 C16 . 124.35(15) yes
C13 . N6 C16 . 125.09(17) yes
N1 . C1 C2 . 110.19(19) yes
N1 . C1 C4 . 119.9(2) yes
C2 . C1 C4 . 129.9(2) yes
C1 . C2 C3 . 106.70(19) yes
C1 . C2 H21 . 126.6 no
C3 . C2 H21 . 126.7 no
C2 . C3 N2 . 107.3(2) yes
C2 . C3 C5 . 131.0(2) yes
N2 . C3 C5 . 121.7(2) yes
C1 . C4 H41 . 109.3 no
C1 . C4 H42 . 109.5 no
H41 . C4 H42 . 109.5 no
C1 . C4 H43 . 109.9 no
H41 . C4 H43 . 109.3 no
H42 . C4 H43 . 109.3 no
C3 . C5 H51 . 109.9 no
C3 . C5 H52 . 109.3 no
H51 . C5 H52 . 109.5 no
C3 . C5 H53 . 109.3 no
H51 . C5 H53 . 109.5 no
H52 . C5 H53 . 109.5 no
N3 . C6 C7 . 110.28(19) yes
N3 . C6 C9 . 120.56(19) yes
C7 . C6 C9 . 129.1(2) yes
C6 . C7 C8 . 105.93(18) yes
C6 . C7 H71 . 127.0 no
C8 . C7 H71 . 127.1 no
C7 . C8 N4 . 107.46(18) yes
C7 . C8 C10 . 130.68(18) yes
N4 . C8 C10 . 121.86(19) yes
C6 . C9 H91 . 112.2 no
C6 . C9 H92 . 108.6 no
H91 . C9 H92 . 108.9 no
C6 . C9 H93 . 108.8 no
H91 . C9 H93 . 108.9 no
H92 . C9 H93 . 109.5 no
C8 . C10 H101 . 109.4 no
C8 . C10 H102 . 109.5 no
H101 . C10 H102 . 109.5 no
C8 . C10 H103 . 109.5 no
H101 . C10 H103 . 109.5 no
H102 . C10 H103 . 109.5 no
N5 . C11 C12 . 110.81(19) yes
N5 . C11 C14 . 120.5(2) yes
C12 . C11 C14 . 128.7(2) yes
C11 . C12 C13 . 105.96(18) yes
C11 . C12 H121 . 127.1 no
C13 . C12 H121 . 126.9 no
C12 . C13 N6 . 107.16(19) yes
C12 . C13 C15 . 130.5(2) yes
N6 . C13 C15 . 122.3(2) yes
C11 . C14 H141 . 110.2 no
C11 . C14 H142 . 109.4 no
H141 . C14 H142 . 109.2 no
C11 . C14 H143 . 109.4 no
H141 . C14 H143 . 109.2 no
H142 . C14 H143 . 109.5 no
C13 . C15 H151 . 109.4 no
C13 . C15 H152 . 109.6 no
H151 . C15 H152 . 109.5 no
C13 . C15 H153 . 109.4 no
H151 . C15 H153 . 109.5 no
H152 . C15 H153 . 109.5 no
N6 . C16 N2 . 110.38(15) yes
N6 . C16 N4 . 110.56(16) yes
N2 . C16 N4 . 110.75(16) yes
C102 . C101 C106 . 119.5(2) yes
C102 . C101 H1011 . 120.3 no
C106 . C101 H1011 . 120.1 no
C101 . C102 C103 . 120.4(2) yes
C101 . C102 H1021 . 119.9 no
C103 . C102 H1021 . 119.7 no
C102 . C103 C104 . 120.3(2) yes
C102 . C103 H1031 . 119.9 no
C104 . C103 H1031 . 119.8 no
C103 . C104 C105 . 119.7(2) yes
C103 . C104 H1041 . 120.5 no
C105 . C104 H1041 . 119.9 no
C104 . C105 C106 . 120.5(2) yes
C104 . C105 H1051 . 119.7 no
C106 . C105 H1051 . 119.8 no
C101 . C106 C105 . 119.6(2) yes
C101 . C106 H1061 . 120.7 no
C105 . C106 H1061 . 119.7 no

loop_
_geom_bond_atom_site_label_1
_geom_bond_atom_site_label_2
_geom_bond_site_symmetry_2
_geom_bond_distance
_geom_bond_publ_flag
Ca1 N3 2_566 2.4591(16) yes
Ca1 N5 2_566 2.4478(17) yes
Ca1 N1 2_566 2.4370(18) yes
Ca1 N1 . 2.4370(18) yes
Ca1 N3 . 2.4591(16) yes
Ca1 N5 . 2.4478(17) yes
N1 N2 . 1.383(2) yes
N1 C1 . 1.345(3) yes
N2 C3 . 1.352(3) yes
N2 C16 . 1.448(2) yes
N3 N4 . 1.383(2) yes
N3 C6 . 1.334(3) yes
N4 C8 . 1.361(2) yes
N4 C16 . 1.443(3) yes
N5 N6 . 1.383(2) yes
N5 C11 . 1.330(3) yes
N6 C13 . 1.358(3) yes
N6 C16 . 1.449(2) yes
C1 C2 . 1.390(3) yes
C1 C4 . 1.496(3) yes
C2 C3 . 1.366(3) yes
C2 H21 . 1.000 no
C3 C5 . 1.496(3) yes
C4 H41 . 1.000 no
C4 H42 . 1.000 no
C4 H43 . 1.000 no
C5 H51 . 1.000 no
C5 H52 . 1.000 no
C5 H53 . 1.000 no
C6 C7 . 1.404(3) yes
C6 C9 . 1.495(3) yes
C7 C8 . 1.381(3) yes
C7 H71 . 1.000 no
C8 C10 . 1.486(3) yes
C9 H91 . 1.000 no
C9 H92 . 1.000 no
C9 H93 . 1.000 no
C10 H101 . 1.000 no
C10 H102 . 1.000 no
C10 H103 . 1.000 no
C11 C12 . 1.401(3) yes
C11 C14 . 1.495(3) yes
C12 C13 . 1.374(3) yes
C12 H121 . 1.000 no
C13 C15 . 1.491(3) yes
C14 H141 . 1.000 no
C14 H142 . 1.000 no
C14 H143 . 1.000 no
C15 H151 . 1.000 no
C15 H152 . 1.000 no
C15 H153 . 1.000 no
C101 C102 . 1.380(4) yes
C101 C106 . 1.391(4) yes
C101 H1011 . 1.000 no
C102 C103 . 1.372(4) yes
C102 H1021 . 1.000 no
C103 C104 . 1.378(4) yes
C103 H1031 . 1.000 no
C104 C105 . 1.378(4) yes
C104 H1041 . 1.000 no
C105 C106 . 1.378(4) yes
C105 H1051 . 1.000 no
C106 H1061 . 1.000 no
